data_1565082
loop_
_publ_author_name
'Drapa\/la, Jakub'
'Marek-Urban, Paulina H.'
'Klimkowski, Piotr'
'Urbanowicz, Karolina A.'
'Gontarczyk, Krzysztof'
'Wo\'zniak, Krzysztof'
'Luli\'nski, Sergiusz'
'Durka, Krzysztof'

_publ_section_title
;
 Design of solvatomorphic structures based on a polyboronated
 tetraphenyladamantane molecular tecton
;
_journal_issue 46
_journal_name_full CrystEngComm
_journal_page_first 8169
_journal_page_last 8182
_journal_paper_doi 10.1039/D1CE01297E
_journal_volume 23
_journal_year 2021
_chemical_formula_moiety 'C34 H34 B4 O8, 2(C3 H7.50 N O), 2(C3 H7 N O)'
_chemical_formula_sum 'C46 H63 B4 N4 O12'
_chemical_formula_weight 907.24
_chemical_name_systematic
;
 tetrakis(4-dihydroxyborylphenyl)adamantane dimethylformamide tetrasolvate
;
_space_group_crystal_system monoclinic
_space_group_IT_number 15
_space_group_name_Hall '-C 2yc'
_space_group_name_H-M_alt 'C 1 2/c 1'
_atom_sites_solution_hydrogens mixed
_audit_creation_method SHELXL-2013
_audit_update_record
;
2021-09-21 deposited with the CCDC.	2021-10-22 downloaded from the CCDC.
;
_cell_angle_alpha 90
_cell_angle_beta 117.95(4)
_cell_angle_gamma 90
_cell_formula_units_Z 4
_cell_length_a 30.202(13)
_cell_length_b 7.1631(2)
_cell_length_c 25.857(5)
_cell_measurement_reflns_used 3766
_cell_measurement_temperature 100(2)
_cell_measurement_theta_max 65.8880
_cell_measurement_theta_min 3.2960
_cell_volume 4941(3)
_computing_cell_refinement
;
CrysAlisPro, Agilent Technologies,
Version 1.171.36.32 (release 02-08-2013 CrysAlis171 .NET)
(compiled Aug  2 2013,16:46:58)
;
_computing_data_collection
;
CrysAlisPro, Agilent Technologies,
Version 1.171.36.32 (release 02-08-2013 CrysAlis171 .NET)
(compiled Aug  2 2013,16:46:58)
;
_computing_data_reduction
;
CrysAlisPro, Agilent Technologies,
Version 1.171.36.32 (release 02-08-2013 CrysAlis171 .NET)
(compiled Aug  2 2013,16:46:58)
;
_computing_structure_refinement 'SHELXL-2013 (Sheldrick, 2013)'
_diffrn_ambient_temperature 100.00(2)
_diffrn_detector_area_resol_mean 5.2195
_diffrn_measured_fraction_theta_full 0.971
_diffrn_measured_fraction_theta_max 0.988
_diffrn_measurement_device_type 'SuperNova, Dual, Cu at zero, Atlas'
_diffrn_radiation_monochromator mirror
_diffrn_radiation_source 'SuperNova (Cu) X-ray Source'
_diffrn_radiation_type 'Cu K\a'
_diffrn_radiation_wavelength 1.5418
_diffrn_reflns_av_R_equivalents 0.0317
_diffrn_reflns_av_unetI/netI 0.0368
_diffrn_reflns_Laue_measured_fraction_full 0.971
_diffrn_reflns_Laue_measured_fraction_max 0.988
_diffrn_reflns_limit_h_max 35
_diffrn_reflns_limit_h_min -36
_diffrn_reflns_limit_k_max 8
_diffrn_reflns_limit_k_min -6
_diffrn_reflns_limit_l_max 30
_diffrn_reflns_limit_l_min -30
_diffrn_reflns_number 13019
_diffrn_reflns_point_group_measured_fraction_full 0.971
_diffrn_reflns_point_group_measured_fraction_max 0.988
_diffrn_reflns_theta_full 67.679
_diffrn_reflns_theta_max 66.853
_diffrn_reflns_theta_min 3.313
_exptl_absorpt_coefficient_mu 0.703
_exptl_absorpt_correction_T_max 1.00000
_exptl_absorpt_correction_T_min 0.82984
_exptl_absorpt_correction_type multi-scan
_exptl_absorpt_process_details
;
CrysAlisPro, Agilent Technologies,
Version 1.171.36.32 (release 02-08-2013 CrysAlis171 .NET)
(compiled Aug  2 2013,16:46:58)
Empirical absorption correction using spherical harmonics,
 implemented in SCALE3 ABSPACK scaling algorithm.
;
_exptl_crystal_colour colourless
_exptl_crystal_density_diffrn 1.221
_exptl_crystal_description block
_exptl_crystal_F_000 1936
_exptl_crystal_recrystallization_method 'Re-crystallisation from solvent: MeOH, DMF'
_exptl_crystal_size_max 0.08
_exptl_crystal_size_mid 0.04
_exptl_crystal_size_min 0.04
_refine_diff_density_max 0.823
_refine_diff_density_min -0.412
_refine_diff_density_rms 0.069
_refine_ls_extinction_method none
_refine_ls_goodness_of_fit_ref 1.020
_refine_ls_hydrogen_treatment mixed
_refine_ls_matrix_type full
_refine_ls_number_parameters 311
_refine_ls_number_reflns 4347
_refine_ls_number_restraints 4
_refine_ls_restrained_S_all 1.020
_refine_ls_R_factor_all 0.1033
_refine_ls_R_factor_gt 0.0759
_refine_ls_shift/su_max 0.000
_refine_ls_shift/su_mean 0.000
_refine_ls_structure_factor_coef Fsqd
_refine_ls_weighting_details 'w=1/[\s^2^(Fo^2^)+(0.1326P)^2^+12.0176P] where P=(Fo^2^+2Fc^2^)/3'
_refine_ls_weighting_scheme calc
_refine_ls_wR_factor_gt 0.2133
_refine_ls_wR_factor_ref 0.2391
_reflns_Friedel_coverage 0.000
_reflns_number_gt 3126
_reflns_number_total 4347
_reflns_threshold_expression 'I > 2\s(I)'
_cod_data_source_file d1ce01297e3.cif
_cod_data_source_block 1-DMF
_cod_depositor_comments 'Adding full bibliography for 1565076--1565082.cif.'
_cod_original_sg_symbol_H-M 'C 2/c'
_cod_database_code 1565082
_shelx_space_group_comment
;
The symmetry employed for this shelxl refinement is uniquely defined
by the following loop, which should always be used as a source of
symmetry information in preference to the above space-group names.
They are only intended as comments.
;
_shelxl_version_number 2013-4

loop_
_space_group_symop_operation_xyz
'x, y, z'
'-x, y, -z+1/2'
'x+1/2, y+1/2, z'
'-x+1/2, y+1/2, -z+1/2'
'-x, -y, -z'
'x, -y, z-1/2'
'-x+1/2, -y+1/2, -z'
'x+1/2, -y+1/2, z-1/2'

loop_
_atom_site_label
_atom_site_type_symbol
_atom_site_fract_x
_atom_site_fract_y
_atom_site_fract_z
_atom_site_U_iso_or_equiv
_atom_site_adp_type
_atom_site_occupancy
_atom_site_site_symmetry_order
_atom_site_calc_flag
_atom_site_refinement_flags_posn
_atom_site_refinement_flags_adp
_atom_site_refinement_flags_occupancy
_atom_site_disorder_assembly
_atom_site_disorder_group
C1 C 0.04369(11) 0.4743(4) 0.79385(13) 0.0267(7) Uani 1 1 d . . . . .
C2 C 0.06202(11) 0.5990(4) 0.75923(14) 0.0269(7) Uani 1 1 d . . . . .
H2A H 0.0748 0.5195 0.7378 0.032 Uiso 1 1 calc R U . . .
H2B H 0.0900 0.6784 0.7868 0.032 Uiso 1 1 calc R U . . .
C3 C 0.01930(11) 0.7241(4) 0.71537(13) 0.0258(7) Uani 1 1 d . . . . .
C4 C 0.0000 0.8462(6) 0.7500 0.0250(9) Uani 1 2 d S T P . .
H4A H -0.0275 0.9274 0.7225 0.030 Uiso 0.5 1 calc R U P . .
H4B H 0.0275 0.9274 0.7775 0.030 Uiso 0.5 1 calc R U P . .
C5 C 0.02408(11) 0.6000(4) 0.82689(13) 0.0261(7) Uani 1 1 d . . . . .
H5A H 0.0125 0.5211 0.8496 0.031 Uiso 1 1 calc R U . . .
H5B H 0.0517 0.6798 0.8548 0.031 Uiso 1 1 calc R U . . .
C6 C 0.0000 0.3539(6) 0.7500 0.0263(9) Uani 1 2 d S T P . .
H6A H -0.0121 0.2726 0.7717 0.032 Uiso 0.5 1 calc R U P . .
H6B H 0.0121 0.2726 0.7283 0.032 Uiso 0.5 1 calc R U P . .
C7 C 0.08461(12) 0.3446(4) 0.83646(14) 0.0278(7) Uani 1 1 d . . . . .
C8 C 0.13405(13) 0.3533(5) 0.84610(16) 0.0366(8) Uani 1 1 d . . . . .
H8 H 0.1435 0.4472 0.8272 0.044 Uiso 1 1 calc R U . . .
C9 C 0.16927(13) 0.2278(5) 0.88254(17) 0.0412(9) Uani 1 1 d . . . . .
H9 H 0.2027 0.2372 0.8884 0.049 Uiso 1 1 calc R U . . .
C10 C 0.15736(13) 0.0857(5) 0.91149(16) 0.0370(8) Uani 1 1 d . . . . .
C11 C 0.10799(12) 0.0791(4) 0.90203(15) 0.0319(7) Uani 1 1 d . . . . .
H11 H 0.0985 -0.0151 0.9208 0.038 Uiso 1 1 calc R U . . .
C12 C 0.07252(12) 0.2063(4) 0.86607(14) 0.0294(7) Uani 1 1 d . . . . .
H12 H 0.0394 0.1999 0.8613 0.035 Uiso 1 1 calc R U . . .
C13 C 0.03862(12) 0.8536(4) 0.68361(14) 0.0266(7) Uani 1 1 d . . . . .
C14 C 0.07601(12) 0.9848(4) 0.71475(14) 0.0292(7) Uani 1 1 d . . . . .
H14 H 0.0901 0.9894 0.7562 0.035 Uiso 1 1 calc R U . . .
C15 C 0.09296(13) 1.1080(4) 0.68670(15) 0.0323(7) Uani 1 1 d . . . . .
H15 H 0.1182 1.1964 0.7090 0.039 Uiso 1 1 calc R U . . .
C16 C 0.07294(13) 1.1034(5) 0.62494(15) 0.0342(8) Uani 1 1 d . . . . .
C20 C 0.13269(15) 0.5291(5) 0.49811(17) 0.0452(9) Uani 1 1 d . . . . .
H20 H 0.1670 0.5415 0.5077 0.054 Uiso 1 1 calc R U . . .
C21 C 0.06008(18) 0.6672(7) 0.4980(2) 0.0646(13) Uani 1 1 d . . . . .
H21A H 0.0522 0.7818 0.5127 0.097 Uiso 1 1 calc R U . . .
H21B H 0.0523 0.5586 0.5154 0.097 Uiso 1 1 calc R U . . .
H21C H 0.0400 0.6622 0.4553 0.097 Uiso 1 1 calc R U . . .
C22 C 0.1431(2) 0.8148(7) 0.5504(2) 0.0807(17) Uani 1 1 d . . . . .
H22A H 0.1217 0.9049 0.5567 0.121 Uiso 1 1 calc R U . . .
H22B H 0.1605 0.8773 0.5315 0.121 Uiso 1 1 calc R U . . .
H22C H 0.1678 0.7637 0.5882 0.121 Uiso 1 1 calc R U . . .
C26 C 0.01878(13) 0.8496(5) 0.62281(14) 0.0322(7) Uani 1 1 d . . . . .
H26 H -0.0067 0.7623 0.6004 0.039 Uiso 1 1 calc R U . . .
C27 C 0.03612(13) 0.9725(5) 0.59501(15) 0.0350(8) Uani 1 1 d . . . . .
H27 H 0.0221 0.9666 0.5536 0.042 Uiso 1 1 calc R U . . .
C28 C 0.2545(2) 0.4201(9) 0.3356(3) 0.0920(19) Uani 1 1 d . . . . .
H28A H 0.2768 0.3436 0.3691 0.138 Uiso 1 1 calc R U . . .
H28B H 0.2380 0.5137 0.3483 0.138 Uiso 1 1 calc R U . . .
H28C H 0.2741 0.4830 0.3193 0.138 Uiso 1 1 calc R U . . .
C29 C 0.2197(2) 0.1005(8) 0.3036(3) 0.0736(14) Uani 1 1 d . . . . .
H29A H 0.2482 0.0765 0.3421 0.110 Uiso 1 1 calc R U . . .
H29B H 0.2243 0.0315 0.2737 0.110 Uiso 1 1 calc R U . . .
H29C H 0.1887 0.0595 0.3034 0.110 Uiso 1 1 calc R U . . .
C30 C 0.18201(15) 0.3705(7) 0.24111(19) 0.0512(10) Uani 1 1 d . . . . .
H30 H 0.1585 0.2860 0.2136 0.061 Uiso 1 1 calc R U . . .
N1 N 0.11272(14) 0.6655(5) 0.51358(15) 0.0517(9) Uani 1 1 d . . . . .
N2 N 0.21669(13) 0.3010(5) 0.29080(16) 0.0556(9) Uani 1 1 d . . . . .
O1 O 0.18953(10) -0.2034(4) 0.97771(15) 0.0599(9) Uani 1 1 d D . . . .
O2 O 0.24489(11) -0.0329(5) 0.95685(17) 0.0744(11) Uani 1 1 d D . . . .
O3 O 0.12568(11) 1.3665(4) 0.61252(12) 0.0511(7) Uani 1 1 d D . . . .
O4 O 0.06800(11) 1.2013(4) 0.52997(12) 0.0516(7) Uani 1 1 d D . . . .
O5 O 0.11083(10) 0.3835(4) 0.47181(12) 0.0448(6) Uani 1 1 d . . . . .
O6 O 0.17781(12) 0.5353(5) 0.22779(14) 0.0654(9) Uani 1 1 d . . . . .
B1 B 0.19796(18) -0.0562(6) 0.9504(2) 0.0502(11) Uani 1 1 d . . . . .
B2 B 0.09035(16) 1.2324(6) 0.5895(2) 0.0402(9) Uani 1 1 d . . . . .
H1 H 0.1603(8) -0.236(6) 0.971(2) 0.060 Uiso 1 1 d D U . . .
H2 H 0.2666(13) -0.098(6) 0.9844(14) 0.060 Uiso 1 1 d D U . . .
H3 H 0.1398(16) 1.405(6) 0.6478(8) 0.060 Uiso 1 1 d D U . . .
H4X H 0.085(3) 1.259(11) 0.517(4) 0.060 Uiso 0.5 1 d D U P . .

loop_
_atom_site_aniso_label
_atom_site_aniso_U_11
_atom_site_aniso_U_22
_atom_site_aniso_U_33
_atom_site_aniso_U_23
_atom_site_aniso_U_13
_atom_site_aniso_U_12
C1 0.0310(15) 0.0191(14) 0.0321(16) 0.0023(13) 0.0164(13) 0.0008(13)
C2 0.0324(16) 0.0191(14) 0.0320(16) 0.0016(13) 0.0175(13) 0.0003(12)
C3 0.0347(16) 0.0181(14) 0.0292(16) 0.0010(12) 0.0188(13) 0.0013(12)
C4 0.034(2) 0.0159(19) 0.029(2) 0.000 0.0185(18) 0.000
C5 0.0334(15) 0.0201(14) 0.0281(15) 0.0013(12) 0.0171(13) -0.0027(12)
C6 0.030(2) 0.020(2) 0.032(2) 0.000 0.0174(19) 0.000
C7 0.0333(16) 0.0198(14) 0.0317(16) -0.0011(13) 0.0164(13) -0.0018(13)
C8 0.0367(17) 0.0279(16) 0.047(2) 0.0124(15) 0.0205(16) 0.0014(14)
C9 0.0338(17) 0.0377(19) 0.055(2) 0.0147(17) 0.0233(17) 0.0027(15)
C10 0.0377(18) 0.0287(17) 0.0448(19) 0.0070(15) 0.0195(15) 0.0034(14)
C11 0.0396(17) 0.0233(15) 0.0364(17) 0.0032(14) 0.0207(15) -0.0021(14)
C12 0.0329(16) 0.0227(15) 0.0345(17) 0.0008(13) 0.0175(14) 0.0010(13)
C13 0.0341(16) 0.0195(14) 0.0325(16) 0.0025(13) 0.0209(14) 0.0054(12)
C14 0.0371(16) 0.0220(14) 0.0349(17) 0.0036(13) 0.0220(14) 0.0031(13)
C15 0.0390(17) 0.0224(15) 0.0429(19) 0.0044(14) 0.0253(15) 0.0036(13)
C16 0.0436(18) 0.0283(16) 0.0426(19) 0.0102(15) 0.0302(16) 0.0098(15)
C20 0.053(2) 0.044(2) 0.045(2) -0.0085(18) 0.0280(18) -0.0016(18)
C21 0.072(3) 0.063(3) 0.067(3) 0.005(2) 0.039(2) 0.023(2)
C22 0.127(5) 0.047(3) 0.063(3) -0.014(2) 0.040(3) 0.001(3)
C26 0.0430(18) 0.0259(16) 0.0347(17) 0.0003(14) 0.0240(15) 0.0043(14)
C27 0.0474(19) 0.0324(17) 0.0336(17) 0.0039(14) 0.0261(16) 0.0069(15)
C28 0.073(3) 0.089(4) 0.077(4) -0.019(3) 0.004(3) 0.012(3)
C29 0.066(3) 0.074(3) 0.081(3) 0.019(3) 0.034(3) 0.004(3)
C30 0.045(2) 0.064(3) 0.055(2) 0.002(2) 0.0316(19) 0.012(2)
N1 0.070(2) 0.0410(18) 0.0481(19) -0.0017(15) 0.0306(17) 0.0057(17)
N2 0.0432(18) 0.063(2) 0.059(2) -0.0028(18) 0.0225(17) 0.0106(17)
O1 0.0423(15) 0.0541(17) 0.089(2) 0.0396(17) 0.0349(16) 0.0124(14)
O2 0.0391(15) 0.068(2) 0.114(3) 0.060(2) 0.0348(17) 0.0170(15)
O3 0.0599(17) 0.0491(16) 0.0488(16) 0.0006(13) 0.0292(14) -0.0122(14)
O4 0.0676(18) 0.0487(16) 0.0478(16) 0.0000(13) 0.0348(14) -0.0136(14)
O5 0.0510(15) 0.0424(14) 0.0498(15) -0.0055(13) 0.0310(13) -0.0015(12)
O6 0.0637(19) 0.065(2) 0.065(2) 0.0050(17) 0.0280(16) 0.0241(16)
B1 0.045(2) 0.040(2) 0.070(3) 0.021(2) 0.031(2) 0.006(2)
B2 0.045(2) 0.032(2) 0.051(2) 0.0059(19) 0.030(2) 0.0015(18)

loop_
_atom_type_symbol
_atom_type_description
_atom_type_scat_dispersion_real
_atom_type_scat_dispersion_imag
_atom_type_scat_source
C C 0.0181 0.0091 'International Tables Vol C Tables 4.2.6.8 and 6.1.1.4'
H H 0.0000 0.0000 'International Tables Vol C Tables 4.2.6.8 and 6.1.1.4'
N N 0.0311 0.0180 'International Tables Vol C Tables 4.2.6.8 and 6.1.1.4'
O O 0.0492 0.0322 'International Tables Vol C Tables 4.2.6.8 and 6.1.1.4'
B B 0.0090 0.0039 'International Tables Vol C Tables 4.2.6.8 and 6.1.1.4'

loop_
_geom_angle_atom_site_label_1
_geom_angle_atom_site_label_2
_geom_angle_atom_site_label_3
_geom_angle
_geom_angle_site_symmetry_1
_geom_angle_site_symmetry_3
_geom_angle_publ_flag
C7 C1 C5 110.4(2) . . ?
C7 C1 C6 108.4(3) . . ?
C5 C1 C6 108.5(2) . . ?
C7 C1 C2 112.5(2) . . ?
C5 C1 C2 108.7(2) . . ?
C6 C1 C2 108.3(2) . . ?
C1 C2 C3 111.1(2) . . ?
C1 C2 H2A 109.4 . . ?
C3 C2 H2A 109.4 . . ?
C1 C2 H2B 109.4 . . ?
C3 C2 H2B 109.4 . . ?
H2A C2 H2B 108.0 . . ?
C13 C3 C5 112.5(2) . 2_556 ?
C13 C3 C2 110.5(2) . . ?
C5 C3 C2 109.1(2) 2_556 . ?
C13 C3 C4 108.1(2) . . ?
C5 C3 C4 108.2(2) 2_556 . ?
C2 C3 C4 108.3(2) . . ?
C3 C4 C3 111.2(3) . 2_556 ?
C3 C4 H4A 109.4 . . ?
C3 C4 H4A 109.4 2_556 . ?
C3 C4 H4B 109.4 . . ?
C3 C4 H4B 109.4 2_556 . ?
H4A C4 H4B 108.0 . . ?
C3 C5 C1 111.5(2) 2_556 . ?
C3 C5 H5A 109.3 2_556 . ?
C1 C5 H5A 109.3 . . ?
C3 C5 H5B 109.3 2_556 . ?
C1 C5 H5B 109.3 . . ?
H5A C5 H5B 108.0 . . ?
C1 C6 C1 111.8(3) . 2_556 ?
C1 C6 H6A 109.2 . . ?
C1 C6 H6A 109.2 2_556 . ?
C1 C6 H6B 109.2 . . ?
C1 C6 H6B 109.2 2_556 . ?
H6A C6 H6B 107.9 . . ?
C8 C7 C12 117.7(3) . . ?
C8 C7 C1 122.6(3) . . ?
C12 C7 C1 119.6(3) . . ?
C9 C8 C7 120.9(3) . . ?
C9 C8 H8 119.6 . . ?
C7 C8 H8 119.6 . . ?
C8 C9 C10 122.0(3) . . ?
C8 C9 H9 119.0 . . ?
C10 C9 H9 119.0 . . ?
C11 C10 C9 116.8(3) . . ?
C11 C10 B1 123.3(3) . . ?
C9 C10 B1 119.9(3) . . ?
C12 C11 C10 121.6(3) . . ?
C12 C11 H11 119.2 . . ?
C10 C11 H11 119.2 . . ?
C11 C12 C7 121.0(3) . . ?
C11 C12 H12 119.5 . . ?
C7 C12 H12 119.5 . . ?
C26 C13 C14 117.9(3) . . ?
C26 C13 C3 121.6(3) . . ?
C14 C13 C3 120.6(3) . . ?
C15 C14 C13 121.6(3) . . ?
C15 C14 H14 119.2 . . ?
C13 C14 H14 119.2 . . ?
C14 C15 C16 120.5(3) . . ?
C14 C15 H15 119.7 . . ?
C16 C15 H15 119.7 . . ?
C27 C16 C15 116.9(3) . . ?
C27 C16 B2 118.6(3) . . ?
C15 C16 B2 124.4(3) . . ?
O5 C20 N1 126.1(4) . . ?
O5 C20 H20 117.0 . . ?
N1 C20 H20 117.0 . . ?
N1 C21 H21A 109.5 . . ?
N1 C21 H21B 109.5 . . ?
H21A C21 H21B 109.5 . . ?
N1 C21 H21C 109.5 . . ?
H21A C21 H21C 109.5 . . ?
H21B C21 H21C 109.5 . . ?
N1 C22 H22A 109.5 . . ?
N1 C22 H22B 109.5 . . ?
H22A C22 H22B 109.5 . . ?
N1 C22 H22C 109.5 . . ?
H22A C22 H22C 109.5 . . ?
H22B C22 H22C 109.5 . . ?
C27 C26 C13 120.3(3) . . ?
C27 C26 H26 119.9 . . ?
C13 C26 H26 119.9 . . ?
C16 C27 C26 122.8(3) . . ?
C16 C27 H27 118.6 . . ?
C26 C27 H27 118.6 . . ?
N2 C28 H28A 109.5 . . ?
N2 C28 H28B 109.5 . . ?
H28A C28 H28B 109.5 . . ?
N2 C28 H28C 109.5 . . ?
H28A C28 H28C 109.5 . . ?
H28B C28 H28C 109.5 . . ?
N2 C29 H29A 109.5 . . ?
N2 C29 H29B 109.5 . . ?
H29A C29 H29B 109.5 . . ?
N2 C29 H29C 109.5 . . ?
H29A C29 H29C 109.5 . . ?
H29B C29 H29C 109.5 . . ?
O6 C30 N2 124.8(5) . . ?
O6 C30 H30 117.6 . . ?
N2 C30 H30 117.6 . . ?
C20 N1 C22 121.1(4) . . ?
C20 N1 C21 121.7(4) . . ?
C22 N1 C21 117.0(4) . . ?
C30 N2 C28 121.4(4) . . ?
C30 N2 C29 121.8(4) . . ?
C28 N2 C29 116.8(4) . . ?
B1 O1 H1 123(3) . . ?
B1 O2 H2 113(3) . . ?
B2 O3 H3 127(3) . . ?
B2 O4 H4X 107(6) . . ?
O2 B1 O1 118.1(4) . . ?
O2 B1 C10 117.6(3) . . ?
O1 B1 C10 124.3(4) . . ?
O3 B2 O4 118.6(3) . . ?
O3 B2 C16 125.4(4) . . ?
O4 B2 C16 115.9(3) . . ?

loop_
_geom_bond_atom_site_label_1
_geom_bond_atom_site_label_2
_geom_bond_distance
_geom_bond_site_symmetry_2
_geom_bond_publ_flag
C1 C7 1.526(4) . ?
C1 C5 1.538(4) . ?
C1 C6 1.539(4) . ?
C1 C2 1.540(4) . ?
C2 C3 1.544(4) . ?
C2 H2A 0.9900 . ?
C2 H2B 0.9900 . ?
C3 C13 1.525(4) . ?
C3 C5 1.536(4) 2_556 ?
C3 C4 1.548(4) . ?
C4 C3 1.548(4) 2_556 ?
C4 H4A 0.9900 . ?
C4 H4B 0.9900 . ?
C5 C3 1.536(4) 2_556 ?
C5 H5A 0.9900 . ?
C5 H5B 0.9900 . ?
C6 C1 1.539(4) 2_556 ?
C6 H6A 0.9900 . ?
C6 H6B 0.9900 . ?
C7 C8 1.395(5) . ?
C7 C12 1.401(4) . ?
C8 C9 1.374(5) . ?
C8 H8 0.9500 . ?
C9 C10 1.406(5) . ?
C9 H9 0.9500 . ?
C10 C11 1.394(5) . ?
C10 B1 1.546(6) . ?
C11 C12 1.382(5) . ?
C11 H11 0.9500 . ?
C12 H12 0.9500 . ?
C13 C26 1.396(5) . ?
C13 C14 1.398(5) . ?
C14 C15 1.384(4) . ?
C14 H14 0.9500 . ?
C15 C16 1.419(5) . ?
C15 H15 0.9500 . ?
C16 C27 1.381(5) . ?
C16 B2 1.556(5) . ?
C20 O5 1.251(5) . ?
C20 N1 1.306(5) . ?
C20 H20 0.9500 . ?
C21 N1 1.446(6) . ?
C21 H21A 0.9800 . ?
C21 H21B 0.9800 . ?
C21 H21C 0.9800 . ?
C22 N1 1.440(6) . ?
C22 H22A 0.9800 . ?
C22 H22B 0.9800 . ?
C22 H22C 0.9800 . ?
C26 C27 1.385(5) . ?
C26 H26 0.9500 . ?
C27 H27 0.9500 . ?
C28 N2 1.461(7) . ?
C28 H28A 0.9800 . ?
C28 H28B 0.9800 . ?
C28 H28C 0.9800 . ?
C29 N2 1.467(6) . ?
C29 H29A 0.9800 . ?
C29 H29B 0.9800 . ?
C29 H29C 0.9800 . ?
C30 O6 1.220(5) . ?
C30 N2 1.317(6) . ?
C30 H30 0.9500 . ?
O1 B1 1.359(5) . ?
O1 H1 0.850(10) . ?
O2 B1 1.357(5) . ?
O2 H2 0.847(10) . ?
O3 B2 1.349(5) . ?
O3 H3 0.852(10) . ?
O4 B2 1.379(5) . ?
O4 H4X 0.847(10) . ?

loop_
_geom_hbond_atom_site_label_D
_geom_hbond_atom_site_label_H
_geom_hbond_atom_site_label_A
_geom_hbond_distance_DH
_geom_hbond_distance_HA
_geom_hbond_distance_DA
_geom_hbond_angle_DHA
_geom_hbond_site_symmetry_A
C20 H20 O2 0.95 2.43 3.345(5) 160.8 4_556
C21 H21B O4 0.98 2.60 3.420(6) 141.4 1_545
C22 H22A O4 0.98 2.56 3.459(7) 152.2 .
O1 H1 O5 0.850(10) 1.84(2) 2.645(4) 158(5) 6_556
O2 H2 O1 0.847(10) 1.88(2) 2.685(4) 159(5) 7_547
O3 H3 O6 0.852(10) 1.885(13) 2.731(5) 172(5) 6_576
O4 H4X O5 0.847(10) 1.90(2) 2.732(4) 167(9) 1_565

loop_
_geom_torsion_atom_site_label_1
_geom_torsion_atom_site_label_2
_geom_torsion_atom_site_label_3
_geom_torsion_atom_site_label_4
_geom_torsion
_geom_torsion_site_symmetry_1
_geom_torsion_site_symmetry_2
_geom_torsion_site_symmetry_3
_geom_torsion_site_symmetry_4
_geom_torsion_publ_flag
C7 C1 C2 C3 178.4(2) . . . . ?
C5 C1 C2 C3 -59.1(3) . . . . ?
C6 C1 C2 C3 58.6(3) . . . . ?
C1 C2 C3 C13 177.2(2) . . . . ?
C1 C2 C3 C5 -58.6(3) . . . 2_556 ?
C1 C2 C3 C4 58.9(3) . . . . ?
C13 C3 C4 C3 -178.8(3) . . . 2_556 ?
C5 C3 C4 C3 59.08(18) 2_556 . . 2_556 ?
C2 C3 C4 C3 -59.04(18) . . . 2_556 ?
C7 C1 C5 C3 -176.7(2) . . . 2_556 ?
C6 C1 C5 C3 -58.1(3) . . . 2_556 ?
C2 C1 C5 C3 59.5(3) . . . 2_556 ?
C7 C1 C6 C1 178.6(3) . . . 2_556 ?
C5 C1 C6 C1 58.71(18) . . . 2_556 ?
C2 C1 C6 C1 -59.07(18) . . . 2_556 ?
C5 C1 C7 C8 -115.9(3) . . . . ?
C6 C1 C7 C8 125.4(3) . . . . ?
C2 C1 C7 C8 5.6(4) . . . . ?
C5 C1 C7 C12 66.2(4) . . . . ?
C6 C1 C7 C12 -52.5(3) . . . . ?
C2 C1 C7 C12 -172.2(3) . . . . ?
C12 C7 C8 C9 1.3(5) . . . . ?
C1 C7 C8 C9 -176.6(3) . . . . ?
C7 C8 C9 C10 0.1(6) . . . . ?
C8 C9 C10 C11 -0.7(6) . . . . ?
C8 C9 C10 B1 177.9(4) . . . . ?
C9 C10 C11 C12 -0.2(5) . . . . ?
B1 C10 C11 C12 -178.7(4) . . . . ?
C10 C11 C12 C7 1.6(5) . . . . ?
C8 C7 C12 C11 -2.1(5) . . . . ?
C1 C7 C12 C11 175.8(3) . . . . ?
C5 C3 C13 C26 -1.9(4) 2_556 . . . ?
C2 C3 C13 C26 120.3(3) . . . . ?
C4 C3 C13 C26 -121.3(3) . . . . ?
C5 C3 C13 C14 176.1(3) 2_556 . . . ?
C2 C3 C13 C14 -61.7(4) . . . . ?
C4 C3 C13 C14 56.7(3) . . . . ?
C26 C13 C14 C15 0.3(5) . . . . ?
C3 C13 C14 C15 -177.8(3) . . . . ?
C13 C14 C15 C16 -0.6(5) . . . . ?
C14 C15 C16 C27 0.4(5) . . . . ?
C14 C15 C16 B2 -178.5(3) . . . . ?
C14 C13 C26 C27 0.1(5) . . . . ?
C3 C13 C26 C27 178.2(3) . . . . ?
C15 C16 C27 C26 0.0(5) . . . . ?
B2 C16 C27 C26 178.9(3) . . . . ?
C13 C26 C27 C16 -0.2(5) . . . . ?
O5 C20 N1 C22 171.7(4) . . . . ?
O5 C20 N1 C21 -4.0(6) . . . . ?
O6 C30 N2 C28 -0.3(7) . . . . ?
O6 C30 N2 C29 -179.4(4) . . . . ?
C11 C10 B1 O2 -179.0(4) . . . . ?
C9 C10 B1 O2 2.5(7) . . . . ?
C11 C10 B1 O1 1.9(7) . . . . ?
C9 C10 B1 O1 -176.6(4) . . . . ?
C27 C16 B2 O3 179.8(3) . . . . ?
C15 C16 B2 O3 -1.3(6) . . . . ?
C27 C16 B2 O4 -1.7(5) . . . . ?
C15 C16 B2 O4 177.2(3) . . . . ?
